data_7050042
loop_
_publ_author_name
'Parr, Maria L.'
'Perez-Acosta, Carmen'
'Faller, J. W.'

_publ_section_title
;
 Synthesis, characterization and structural investigation of new
 rhenium-oxo complexes containing bidentate phosphine ligands: an
 exploration of chirality and conformation in chelate rings of small
 and large bite angle ligands
;
_journal_issue 4
_journal_name_full 'New Journal of Chemistry'
_journal_page_first 613
_journal_paper_doi 10.1039/b412818d
_journal_volume 29
_journal_year 2005
_chemical_formula_moiety 'C26 H4 Cl3 F20 O P2 Re, C3 H7 '
_chemical_formula_sum 'C29 H11 Cl3 F20 O P2 Re'
_chemical_formula_weight 1109.89
_space_group_IT_number 88
_symmetry_cell_setting tetragonal
_symmetry_Int_Tables_number 88
_symmetry_space_group_name_Hall '-I 4ad'
_symmetry_space_group_name_H-M 'I 41/a :2'
_audit_creation_date 2004-02-24
_audit_creation_method 'by teXsan for Windows v1.06'
_audit_update_record
;
?
;
_cell_angle_alpha 90
_cell_angle_beta 90
_cell_angle_gamma 90
_cell_formula_units_Z 16
_cell_length_a 26.7896(5)
_cell_length_b 26.7896(5)
_cell_length_c 22.2608(4)
_cell_measurement_reflns_used 31556
_cell_measurement_temperature 183.2
_cell_measurement_theta_max 27.5
_cell_measurement_theta_min 1.0
_cell_volume 15976.2(5)
_computing_cell_refinement Denzo-SMN
_computing_data_collection 'Nonius Collect'
_computing_data_reduction Denzo-SMN
_computing_publication_material 'teXsan for Windows v. 1.06 (MSC 1999)'
_computing_structure_refinement 'teXsan for Windows v. 1.06 (MSC 1999)'
_computing_structure_solution
;
SIR92 (Altomare, et. al. 1994)
;
_diffrn_ambient_temperature 183.2
_diffrn_measurement_device 'Nonius Kappa CCD'
_diffrn_measurement_method \w
_diffrn_orient_matrix_UB_11 0.00000
_diffrn_orient_matrix_UB_12 0.00000
_diffrn_orient_matrix_UB_13 0.00000
_diffrn_orient_matrix_UB_21 0.00000
_diffrn_orient_matrix_UB_22 0.00000
_diffrn_orient_matrix_UB_23 0.00000
_diffrn_orient_matrix_UB_31 0.00000
_diffrn_orient_matrix_UB_32 0.00000
_diffrn_orient_matrix_UB_33 0.00000
_diffrn_radiation_detector CCD
_diffrn_radiation_monochromator graphite
_diffrn_radiation_source 'X-ray tube'
_diffrn_radiation_type 'Mo K\a'
_diffrn_radiation_wavelength 0.7107
_diffrn_reflns_av_R_equivalents 0.04545
_diffrn_reflns_av_sigmaI/netI 0.090
_diffrn_reflns_limit_h_max 34
_diffrn_reflns_limit_h_min -23
_diffrn_reflns_limit_k_max 34
_diffrn_reflns_limit_k_min -34
_diffrn_reflns_limit_l_max 28
_diffrn_reflns_limit_l_min -28
_diffrn_reflns_number 30476
_diffrn_reflns_reduction_process 'Lp corrections applied'
_diffrn_reflns_theta_max 27.48
_diffrn_reflns_theta_min 1.52
_diffrn_standards_decay_% 0.00
_diffrn_standards_interval_count 0
_diffrn_standards_number 0
_exptl_absorpt_coefficient_mu 3.442
_exptl_absorpt_correction_type none
_exptl_crystal_colour blue
_exptl_crystal_density_diffrn 1.846
_exptl_crystal_density_meas ?
_exptl_crystal_description needle
_exptl_crystal_F_000 8464.00
_exptl_crystal_size_max 0.15
_exptl_crystal_size_mid 0.07
_exptl_crystal_size_min 0.07
_refine_diff_density_max 0.52
_refine_diff_density_min -0.94
_refine_ls_extinction_method none
_refine_ls_goodness_of_fit_all 0.866
_refine_ls_goodness_of_fit_ref 1.030
_refine_ls_hydrogen_treatment noref
_refine_ls_matrix_type full
_refine_ls_number_constraints 0
_refine_ls_number_parameters 478
_refine_ls_number_reflns 5432
_refine_ls_number_restraints 0
_refine_ls_R_factor_all 0.0535
_refine_ls_R_factor_gt 0.0310
_refine_ls_shift/su_max 0.0000
_refine_ls_shift/su_mean 0.0001
_refine_ls_structure_factor_coef F
_refine_ls_weighting_details 'w = 1/[\s^2^(Fo) + 0.00002|Fo|^2^]'
_refine_ls_weighting_scheme sigma
_refine_ls_wR_factor_all 0.0420
_refine_ls_wR_factor_ref 0.0380
_reflns_number_gt 5432
_reflns_number_total 9125
_reflns_threshold_expression I>3.00\s(I)
_cod_data_source_file b412818d.txt
_cod_data_source_block 2307ReOCl3(diphos-F20)
_cod_original_cell_volume 15976.2(4)
_cod_original_sg_symbol_H-M 'I 41/a     '
_cod_original_formula_sum 'C29 H11 Cl3 F20 O P2 Re '
_cod_database_code 7050042

loop_
_symmetry_equiv_pos_as_xyz
'   +x,   +y,   +z'
'   -x,1/2-y,   +z'
3/4-y,1/4+x,1/4+z
1/4+y,1/4-x,1/4+z
'   -x,   -y,   -z'
'   +x,1/2+y,   -z'
3/4+y,1/4-x,1/4-z
1/4-y,1/4+x,1/4-z
1/2+x,1/2+y,1/2+z
'1/2-x,   -y,1/2+z'
1/4-y,3/4+x,3/4+z
3/4+y,3/4-x,3/4+z
1/2-x,1/2-y,1/2-z
'1/2+x,   +y,1/2-z'
1/4+y,3/4-x,3/4-z
3/4-y,3/4+x,3/4-z

loop_
_atom_site_label
_atom_site_fract_x
_atom_site_fract_y
_atom_site_fract_z
_atom_site_U_iso_or_equiv
_atom_site_occupancy
_atom_site_refinement_flags
_atom_site_adp_type
_atom_site_calc_flag
_atom_site_calc_attached_atom
Re(1) 0.156692(8) 0.011588(8) 0.739762(9) 0.03227(7) 1.000 . Uani d ?
Cl(1) 0.07772(5) 0.04555(6) 0.70393(6) 0.0424(4) 1.000 . Uani d ?
Cl(2) 0.18391(6) 0.00913(5) 0.63966(6) 0.0428(4) 1.000 . Uani d ?
Cl(3) 0.12676(6) -0.06996(6) 0.72427(6) 0.0496(5) 1.000 . Uani d ?
P(1) 0.17048(5) 0.10223(5) 0.75148(6) 0.0309(4) 1.000 . Uani d ?
P(2) 0.10559(6) 0.02109(6) 0.83210(6) 0.0360(4) 1.000 . Uani d ?
F(1) 0.27226(11) 0.05844(12) 0.7099(2) 0.0510(11) 1.000 . Uani d ?
F(2) 0.3634(1) 0.0973(2) 0.7233(2) 0.086(2) 1.000 . Uani d ?
F(3) 0.3760(1) 0.1862(2) 0.7775(2) 0.091(2) 1.000 . Uani d ?
F(4) 0.2948(2) 0.23899(13) 0.8159(2) 0.0698(13) 1.000 . Uani d ?
F(5) 0.20314(13) 0.20212(12) 0.8012(2) 0.0534(11) 1.000 . Uani d ?
F(6) 0.21302(12) 0.12274(12) 0.63070(13) 0.0463(10) 1.000 . Uani d ?
F(7) 0.1862(1) 0.18971(13) 0.5481(2) 0.0622(12) 1.000 . Uani d ?
F(8) 0.1048(1) 0.24819(13) 0.5661(2) 0.0609(12) 1.000 . Uani d ?
F(9) 0.05374(12) 0.24189(12) 0.6708(2) 0.0536(11) 1.000 . Uani d ?
F(10) 0.07911(11) 0.17563(12) 0.7538(1) 0.0466(10) 1.000 . Uani d ?
F(11) 0.0604(1) 0.0455(2) 0.9518(1) 0.0681(13) 1.000 . Uani d ?
F(12) 0.0887(2) 0.0196(2) 1.0611(2) 0.096(2) 1.000 . Uani d ?
F(13) 0.1680(2) -0.0413(1) 1.0788(2) 0.075(1) 1.000 . Uani d ?
F(14) 0.21972(13) -0.07507(13) 0.9835(2) 0.0591(12) 1.000 . Uani d ?
F(15) 0.19296(13) -0.04986(12) 0.8722(1) 0.0535(11) 1.000 . Uani d ?
F(16) -0.00533(12) 0.0602(1) 0.8145(2) 0.0562(12) 1.000 . Uani d ?
F(17) -0.08758(13) 0.0061(2) 0.8105(2) 0.075(1) 1.000 . Uani d ?
F(18) -0.0845(2) -0.0944(2) 0.8259(2) 0.090(2) 1.000 . Uani d ?
F(19) 0.0041(2) -0.1399(2) 0.8472(2) 0.089(2) 1.000 . Uani d ?
F(20) 0.08803(13) -0.08679(12) 0.8527(2) 0.0543(11) 1.000 . Uani d ?
O(1) 0.20903(13) 0.00389(13) 0.7790(2) 0.0366(11) 1.000 . Uani d ?
C(1) 0.1433(2) 0.1167(2) 0.8257(2) 0.037(2) 1.000 . Uani d ?
C(2) 0.0951(2) 0.0885(2) 0.8392(2) 0.039(2) 1.000 . Uani d ?
C(3) 0.2341(2) 0.1268(2) 0.7586(2) 0.033(2) 1.000 . Uani d ?
C(4) 0.2766(2) 0.1028(2) 0.7382(3) 0.042(2) 1.000 . Uani d ?
C(5) 0.3239(2) 0.1217(2) 0.7438(3) 0.054(2) 1.000 . Uani d ?
C(6) 0.3299(2) 0.1667(3) 0.7711(3) 0.058(2) 1.000 . Uani d ?
C(7) 0.2893(3) 0.1933(2) 0.7907(3) 0.049(2) 1.000 . Uani d ?
C(8) 0.2421(2) 0.1736(2) 0.7833(3) 0.042(2) 1.000 . Uani d ?
C(9) 0.1465(2) 0.1452(2) 0.6953(2) 0.034(2) 1.000 . Uani d ?
C(10) 0.1723(2) 0.1506(2) 0.6413(2) 0.037(2) 1.000 . Uani d ?
C(11) 0.1589(2) 0.1850(2) 0.5982(3) 0.041(2) 1.000 . Uani d ?
C(12) 0.1181(2) 0.2148(2) 0.6079(3) 0.044(2) 1.000 . Uani d ?
C(13) 0.0923(2) 0.2114(2) 0.6598(3) 0.038(2) 1.000 . Uani d ?
C(14) 0.1060(2) 0.1767(2) 0.7028(2) 0.037(2) 1.000 . Uani d ?
C(15) 0.1279(2) 0.0027(2) 0.9069(2) 0.036(2) 1.000 . Uani d ?
C(16) 0.1017(2) 0.0178(2) 0.9576(2) 0.048(2) 1.000 . Uani d ?
C(17) 0.1159(3) 0.0044(3) 1.0145(3) 0.057(2) 1.000 . Uani d ?
C(18) 0.1555(3) -0.0270(3) 1.0240(3) 0.055(2) 1.000 . Uani d ?
C(19) 0.1812(2) -0.0440(2) 0.9754(3) 0.044(2) 1.000 . Uani d ?
C(20) 0.1675(2) -0.0298(2) 0.9176(2) 0.037(2) 1.000 . Uani d ?
C(21) 0.0461(2) -0.0116(2) 0.8313(2) 0.040(2) 1.000 . Uani d ?
C(22) -0.0007(2) 0.0105(3) 0.8213(2) 0.047(2) 1.000 . Uani d ?
C(23) -0.0447(3) -0.0175(3) 0.8189(3) 0.056(2) 1.000 . Uani d ?
C(24) -0.0421(3) -0.0683(3) 0.8270(3) 0.063(3) 1.000 . Uani d ?
C(25) 0.0024(3) -0.0913(3) 0.8380(3) 0.059(2) 1.000 . Uani d ?
C(26) 0.0453(2) -0.0632(3) 0.8400(3) 0.048(2) 1.000 . Uani d ?
H(1) 0.1672 0.1084 0.8556 0.044 1.000 . Uiso c ?
H(2) 0.1365 0.1514 0.8272 0.044 1.000 . Uiso c ?
H(3) 0.0700 0.0985 0.8116 0.047 1.000 . Uiso c ?
H(4) 0.0846 0.0959 0.8790 0.047 1.000 . Uiso c ?

loop_
_atom_site_aniso_label
_atom_site_aniso_U_11
_atom_site_aniso_U_22
_atom_site_aniso_U_33
_atom_site_aniso_U_12
_atom_site_aniso_U_13
_atom_site_aniso_U_23
Re(1) 0.0391(2) 0.0339(1) 0.02377(11) -0.00194(10) 0.00111(10) -0.00453(9)
Cl(1) 0.0398(8) 0.0521(9) 0.0352(8) -0.0050(7) -0.0051(6) 0.0005(7)
Cl(2) 0.0558(9) 0.0466(9) 0.0261(7) -0.0110(7) 0.0071(6) -0.0080(6)
Cl(3) 0.0690(11) 0.0401(9) 0.0396(8) -0.0150(8) 0.0115(8) -0.0100(7)
P(1) 0.0347(8) 0.0321(8) 0.0260(7) 0.0015(6) -0.0044(6) -0.0028(6)
P(2) 0.0405(9) 0.0410(9) 0.0266(7) 0.0015(7) 0.0015(7) -0.0022(7)
F(1) 0.040(2) 0.042(2) 0.071(2) 0.005(2) 0.004(2) -0.010(2)
F(2) 0.037(2) 0.071(3) 0.148(4) 0.009(2) 0.001(3) -0.002(3)
F(3) 0.045(2) 0.079(3) 0.151(4) -0.024(2) -0.033(3) 0.015(3)
F(4) 0.085(3) 0.052(2) 0.072(3) -0.026(2) -0.018(2) -0.010(2)
F(5) 0.060(2) 0.038(2) 0.063(2) -0.005(2) -0.002(2) -0.013(2)
F(6) 0.059(2) 0.043(2) 0.037(2) 0.009(2) -0.000(2) -0.001(2)
F(7) 0.090(3) 0.056(2) 0.041(2) 0.001(2) 0.010(2) 0.013(2)
F(8) 0.072(3) 0.051(2) 0.060(2) 0.004(2) -0.012(2) 0.023(2)
F(9) 0.043(2) 0.045(2) 0.073(2) 0.002(2) -0.015(2) 0.009(2)
F(10) 0.037(2) 0.056(2) 0.046(2) 0.007(2) -0.000(2) 0.005(2)
F(11) 0.074(3) 0.091(3) 0.039(2) 0.039(2) 0.022(2) 0.012(2)
F(12) 0.141(4) 0.116(4) 0.030(2) 0.050(3) 0.019(2) 0.002(2)
F(13) 0.116(4) 0.075(3) 0.033(2) 0.017(3) -0.017(2) 0.007(2)
F(14) 0.058(2) 0.053(2) 0.067(3) 0.006(2) -0.006(2) 0.014(2)
F(15) 0.066(2) 0.050(2) 0.044(2) 0.018(2) 0.015(2) 0.005(2)
F(16) 0.042(2) 0.065(3) 0.062(2) 0.003(2) -0.001(2) 0.009(2)
F(17) 0.038(2) 0.118(4) 0.069(3) -0.013(2) -0.005(2) 0.019(2)
F(18) 0.061(3) 0.100(3) 0.108(4) -0.041(3) -0.001(3) 0.011(3)
F(19) 0.093(3) 0.059(3) 0.116(4) -0.027(3) 0.012(3) 0.009(3)
F(20) 0.059(2) 0.044(2) 0.060(2) -0.003(2) 0.007(2) 0.002(2)
O(1) 0.039(2) 0.040(2) 0.031(2) 0.005(2) -0.000(2) 0.000(2)
C(1) 0.042(3) 0.040(3) 0.029(3) 0.002(3) -0.009(3) -0.007(3)
C(2) 0.040(4) 0.048(4) 0.029(3) 0.010(3) 0.002(3) -0.004(3)
C(3) 0.037(3) 0.033(3) 0.029(3) 0.000(3) -0.008(2) -0.002(2)
C(4) 0.043(4) 0.035(3) 0.046(3) -0.004(3) -0.009(3) 0.002(3)
C(5) 0.036(4) 0.049(4) 0.076(5) 0.003(3) -0.010(3) 0.002(4)
C(6) 0.039(4) 0.054(4) 0.083(5) -0.015(3) -0.026(4) 0.009(4)
C(7) 0.060(5) 0.042(4) 0.046(4) -0.017(4) -0.016(3) 0.004(3)
C(8) 0.046(4) 0.040(4) 0.040(3) -0.004(3) -0.011(3) 0.005(3)
C(9) 0.039(3) 0.035(3) 0.027(3) -0.004(3) -0.009(3) -0.001(2)
C(10) 0.040(4) 0.037(3) 0.033(3) 0.004(3) -0.007(3) -0.009(3)
C(11) 0.052(4) 0.035(3) 0.035(3) -0.005(3) -0.004(3) 0.003(3)
C(12) 0.055(4) 0.031(3) 0.046(4) -0.005(3) -0.020(3) 0.010(3)
C(13) 0.033(3) 0.030(3) 0.049(4) 0.002(3) -0.014(3) -0.001(3)
C(14) 0.034(3) 0.041(4) 0.036(3) -0.006(3) -0.007(3) -0.003(3)
C(15) 0.043(4) 0.039(3) 0.027(3) 0.001(3) 0.000(3) -0.001(2)
C(16) 0.060(4) 0.055(4) 0.029(3) 0.016(4) 0.004(3) 0.003(3)
C(17) 0.081(5) 0.064(5) 0.026(3) 0.014(4) 0.012(3) -0.007(3)
C(18) 0.081(5) 0.051(4) 0.032(4) 0.002(4) -0.009(3) 0.001(3)
C(19) 0.045(4) 0.034(4) 0.054(4) 0.002(3) -0.010(3) 0.003(3)
C(20) 0.042(4) 0.036(3) 0.032(3) -0.002(3) 0.002(3) -0.001(3)
C(21) 0.043(4) 0.056(4) 0.022(3) 0.000(3) 0.005(3) 0.005(3)
C(22) 0.051(4) 0.064(5) 0.025(3) -0.006(4) 0.004(3) 0.003(3)
C(23) 0.042(4) 0.089(6) 0.038(4) -0.011(4) 0.006(3) 0.009(4)
C(24) 0.055(5) 0.081(6) 0.054(4) -0.027(5) 0.004(4) 0.002(4)
C(25) 0.065(5) 0.053(5) 0.058(4) -0.019(4) 0.009(4) 0.002(4)
C(26) 0.050(4) 0.056(4) 0.038(4) -0.002(4) 0.005(3) -0.000(3)

loop_
_atom_type_symbol
_atom_type_oxidation_number
_atom_type_number_in_cell
_atom_type_scat_dispersion_real
_atom_type_scat_dispersion_imag
_atom_type_scat_source
C 0 464 0.002 0.002
;International Tables for Crystallography
(1992, Vol. C, Table 6.1.1.2)
;
H 0 176 0.000 0.000
;International Tables for Crystallography
(1992, Vol. C, Table 6.1.1.2)
;
Cl 0 48 0.132 0.159
;International Tables for Crystallography
(1992, Vol. C, Tables 4.2.6.8 and 6.1.1.1)
;
F 0 320 0.014 0.010
;International Tables for Crystallography
(1992, Vol. C, Table 6.1.1.2)
;
O 0 16 0.008 0.006
;International Tables for Crystallography
(1992, Vol. C, Table 6.1.1.2)
;
P 0 32 0.090 0.095
;International Tables for Crystallography
(1992, Vol. C, Table 6.1.1.2)
;
Re 0 16 -1.598 7.232
;International Tables for Crystallography
(1992, Vol. C, Tables 4.2.6.8 and 6.1.1.1)
;

loop_
_geom_angle_atom_site_label_1
_geom_angle_atom_site_label_2
_geom_angle_atom_site_label_3
_geom_angle
_geom_angle_site_symmetry_1
_geom_angle_site_symmetry_2
_geom_angle_site_symmetry_3
_geom_angle_publ_flag
Cl(1) Re(1) Cl(2) 88.25(5) . . . ?
Cl(1) Re(1) Cl(3) 90.16(5) . . . ?
Cl(1) Re(1) P(1) 78.31(5) . . . ?
Cl(1) Re(1) P(2) 75.76(5) . . . ?
Cl(1) Re(1) O(1) 161.63(13) . . . ?
Cl(2) Re(1) Cl(3) 86.59(5) . . . ?
Cl(2) Re(1) P(1) 94.67(5) . . . ?
Cl(2) Re(1) P(2) 163.91(5) . . . ?
Cl(2) Re(1) O(1) 103.49(12) . . . ?
Cl(3) Re(1) P(1) 168.35(5) . . . ?
Cl(3) Re(1) P(2) 91.64(5) . . . ?
Cl(3) Re(1) O(1) 104.41(13) . . . ?
P(1) Re(1) P(2) 83.93(5) . . . ?
P(1) Re(1) O(1) 86.59(13) . . . ?
P(2) Re(1) O(1) 92.44(12) . . . ?
Re(1) P(1) C(1) 104.0(2) . . . ?
Re(1) P(1) C(3) 120.0(2) . . . ?
Re(1) P(1) C(9) 119.8(2) . . . ?
C(1) P(1) C(3) 102.4(2) . . . ?
C(1) P(1) C(9) 110.1(3) . . . ?
C(3) P(1) C(9) 99.3(2) . . . ?
Re(1) P(2) C(2) 104.9(2) . . . ?
Re(1) P(2) C(15) 122.9(2) . . . ?
Re(1) P(2) C(21) 115.2(2) . . . ?
C(2) P(2) C(15) 103.6(3) . . . ?
C(2) P(2) C(21) 110.0(3) . . . ?
C(15) P(2) C(21) 99.5(3) . . . ?
P(1) C(1) C(2) 114.0(4) . . . ?
P(1) C(1) H(1) 108.3 . . . no
P(1) C(1) H(2) 108.3 . . . no
C(2) C(1) H(1) 108.3 . . . no
C(2) C(1) H(2) 108.3 . . . no
H(1) C(1) H(2) 109.5 . . . no
P(2) C(2) C(1) 109.9(4) . . . ?
P(2) C(2) H(3) 109.4 . . . no
P(2) C(2) H(4) 109.4 . . . no
C(1) C(2) H(3) 109.4 . . . no
C(1) C(2) H(4) 109.4 . . . no
H(3) C(2) H(4) 109.5 . . . no
P(1) C(3) C(4) 124.8(4) . . . ?
P(1) C(3) C(8) 120.2(4) . . . ?
C(4) C(3) C(8) 114.9(5) . . . ?
F(1) C(4) C(3) 119.3(5) . . . ?
F(1) C(4) C(5) 116.6(6) . . . ?
C(3) C(4) C(5) 124.0(6) . . . ?
F(2) C(5) C(4) 121.7(6) . . . ?
F(2) C(5) C(6) 119.8(6) . . . ?
C(4) C(5) C(6) 118.6(6) . . . ?
F(3) C(6) C(5) 119.9(7) . . . ?
F(3) C(6) C(7) 119.5(6) . . . ?
C(5) C(6) C(7) 120.5(6) . . . ?
F(4) C(7) C(6) 121.0(6) . . . ?
F(4) C(7) C(8) 119.6(6) . . . ?
C(6) C(7) C(8) 119.4(6) . . . ?
F(5) C(8) C(3) 120.5(5) . . . ?
F(5) C(8) C(7) 117.1(6) . . . ?
C(3) C(8) C(7) 122.5(6) . . . ?
P(1) C(9) C(10) 118.9(4) . . . ?
P(1) C(9) C(14) 125.4(4) . . . ?
C(10) C(9) C(14) 115.5(5) . . . ?
F(6) C(10) C(9) 119.8(5) . . . ?
F(6) C(10) C(11) 117.6(5) . . . ?
C(9) C(10) C(11) 122.6(5) . . . ?
F(7) C(11) C(10) 119.9(5) . . . ?
F(7) C(11) C(12) 120.8(5) . . . ?
C(10) C(11) C(12) 119.3(6) . . . ?
F(8) C(12) C(11) 119.4(6) . . . ?
F(8) C(12) C(13) 120.3(6) . . . ?
C(11) C(12) C(13) 120.3(5) . . . ?
F(9) C(13) C(12) 120.7(5) . . . ?
F(9) C(13) C(14) 119.1(5) . . . ?
C(12) C(13) C(14) 120.1(6) . . . ?
F(10) C(14) C(9) 120.6(5) . . . ?
F(10) C(14) C(13) 117.2(5) . . . ?
C(9) C(14) C(13) 122.2(5) . . . ?
P(2) C(15) C(16) 119.6(4) . . . ?
P(2) C(15) C(20) 124.8(4) . . . ?
C(16) C(15) C(20) 115.2(5) . . . ?
F(11) C(16) C(15) 120.0(5) . . . ?
F(11) C(16) C(17) 117.6(5) . . . ?
C(15) C(16) C(17) 122.4(6) . . . ?
F(12) C(17) C(16) 119.3(6) . . . ?
F(12) C(17) C(18) 119.5(6) . . . ?
C(16) C(17) C(18) 121.1(6) . . . ?
F(13) C(18) C(17) 121.1(6) . . . ?
F(13) C(18) C(19) 120.5(6) . . . ?
C(17) C(18) C(19) 118.4(6) . . . ?
F(14) C(19) C(18) 119.5(6) . . . ?
F(14) C(19) C(20) 120.0(6) . . . ?
C(18) C(19) C(20) 120.5(6) . . . ?
F(15) C(20) C(15) 120.7(5) . . . ?
F(15) C(20) C(19) 117.1(5) . . . ?
C(15) C(20) C(19) 122.1(5) . . . ?
P(2) C(21) C(22) 125.5(5) . . . ?
P(2) C(21) C(26) 119.3(5) . . . ?
C(22) C(21) C(26) 115.2(6) . . . ?
F(16) C(22) C(21) 121.2(6) . . . ?
F(16) C(22) C(23) 116.6(6) . . . ?
C(21) C(22) C(23) 122.2(7) . . . ?
F(17) C(23) C(22) 118.8(7) . . . ?
F(17) C(23) C(24) 122.3(7) . . . ?
C(22) C(23) C(24) 118.9(7) . . . ?
F(18) C(24) C(23) 118.3(7) . . . ?
F(18) C(24) C(25) 120.7(7) . . . ?
C(23) C(24) C(25) 121.0(7) . . . ?
F(19) C(25) C(24) 120.2(7) . . . ?
F(19) C(25) C(26) 120.5(7) . . . ?
C(24) C(25) C(26) 119.3(7) . . . ?
F(20) C(26) C(21) 119.0(6) . . . ?
F(20) C(26) C(25) 117.6(6) . . . ?
C(21) C(26) C(25) 123.4(7) . . . ?

loop_
_geom_bond_atom_site_label_1
_geom_bond_atom_site_label_2
_geom_bond_distance
_geom_bond_site_symmetry_1
_geom_bond_site_symmetry_2
_geom_bond_publ_flag
Re(1) Cl(1) 2.437(2) . . ?
Re(1) Cl(2) 2.3454(13) . . ?
Re(1) Cl(3) 2.353(1) . . ?
Re(1) P(1) 2.470(1) . . ?
Re(1) P(2) 2.483(1) . . ?
Re(1) O(1) 1.665(4) . . ?
P(1) C(1) 1.846(5) . . ?
P(1) C(3) 1.832(6) . . ?
P(1) C(9) 1.818(5) . . ?
P(2) C(2) 1.834(6) . . ?
P(2) C(15) 1.836(5) . . ?
P(2) C(21) 1.819(6) . . ?
F(1) C(4) 1.349(6) . . ?
F(2) C(5) 1.325(7) . . ?
F(3) C(6) 1.347(7) . . ?
F(4) C(7) 1.354(7) . . ?
F(5) C(8) 1.355(7) . . ?
F(6) C(10) 1.342(6) . . ?
F(7) C(11) 1.340(6) . . ?
F(8) C(12) 1.339(6) . . ?
F(9) C(13) 1.339(6) . . ?
F(10) C(14) 1.343(6) . . ?
F(11) C(16) 1.339(7) . . ?
F(12) C(17) 1.331(7) . . ?
F(13) C(18) 1.323(7) . . ?
F(14) C(19) 1.337(6) . . ?
F(15) C(20) 1.334(6) . . ?
F(16) C(22) 1.348(7) . . ?
F(17) C(23) 1.325(8) . . ?
F(18) C(24) 1.335(7) . . ?
F(19) C(25) 1.319(8) . . ?
F(20) C(26) 1.337(7) . . ?
C(1) C(2) 1.525(8) . . ?
C(1) H(1) 0.95 . . no
C(1) H(2) 0.95 . . no
C(2) H(3) 0.95 . . no
C(2) H(4) 0.95 . . no
C(3) C(4) 1.386(8) . . ?
C(3) C(8) 1.387(8) . . ?
C(4) C(5) 1.370(8) . . ?
C(5) C(6) 1.362(9) . . ?
C(6) C(7) 1.372(9) . . ?
C(7) C(8) 1.379(8) . . ?
C(9) C(10) 1.395(7) . . ?
C(9) C(14) 1.385(7) . . ?
C(10) C(11) 1.377(7) . . ?
C(11) C(12) 1.369(8) . . ?
C(12) C(13) 1.350(8) . . ?
C(13) C(14) 1.383(8) . . ?
C(15) C(16) 1.390(7) . . ?
C(15) C(20) 1.393(8) . . ?
C(16) C(17) 1.370(8) . . ?
C(17) C(18) 1.370(9) . . ?
C(18) C(19) 1.362(8) . . ?
C(19) C(20) 1.392(8) . . ?
C(21) C(22) 1.404(8) . . ?
C(21) C(26) 1.395(8) . . ?
C(22) C(23) 1.397(9) . . ?
C(23) C(24) 1.375(10) . . ?
C(24) C(25) 1.364(10) . . ?
C(25) C(26) 1.375(9) . . ?

loop_
_geom_contact_atom_site_label_1
_geom_contact_atom_site_label_2
_geom_contact_distance
_geom_contact_site_symmetry_1
_geom_contact_site_symmetry_2
_geom_contact_publ_flag
Cl(1) F(8) 3.444(4) . 7_456 no
Cl(1) F(4) 3.555(4) . 11_544 no
Cl(2) O(1) 3.263(4) . 11_544 no
Cl(2) C(3) 3.407(5) . 11_544 no
Cl(2) C(4) 3.544(6) . 11_544 no
Cl(2) F(15) 3.598(4) . 11_544 no
Cl(3) C(1) 3.455(5) . 11_544 no
Cl(3) C(16) 3.539(7) . 11_544 no
F(1) F(14) 2.816(5) . 11_544 no
F(1) F(13) 3.359(5) . 10_554 no
F(1) C(19) 3.474(7) . 11_544 no
F(2) F(7) 2.784(6) . 4 no
F(2) F(17) 2.873(6) . 14_556 no
F(2) C(11) 3.382(7) . 4 no
F(2) F(14) 3.576(6) . 11_544 no
F(3) F(9) 2.929(5) . 13_556 no
F(3) C(13) 3.191(7) . 13_556 no
F(3) C(12) 3.314(7) . 4 no
F(3) C(11) 3.387(7) . 4 no
F(3) F(8) 3.559(5) . 4 no
F(4) F(5) 3.048(5) . 13_556 no
F(4) C(11) 3.056(7) . 13_556 no
F(4) C(12) 3.140(7) . 13_556 no
F(4) C(10) 3.229(7) . 13_556 no
F(4) C(13) 3.347(7) . 13_556 no
F(4) C(8) 3.367(7) . 13_556 no
F(4) C(9) 3.488(6) . 13_556 no
F(4) C(14) 3.513(7) . 13_556 no
F(5) C(7) 3.475(7) . 13_556 no
F(7) F(16) 2.909(5) . 8_556 no
F(7) F(17) 2.962(5) . 8_556 no
F(7) C(22) 3.415(7) . 8_556 no
F(7) C(23) 3.422(8) . 8_556 no
F(8) F(10) 2.790(5) . 8_556 no
F(8) F(9) 3.002(5) . 8_556 no
F(8) C(14) 3.038(6) . 8_556 no
F(8) C(13) 3.130(7) . 8_556 no
F(8) F(9) 3.343(5) . 7_456 no
F(9) F(9) 2.899(6) . 7_456 no
F(9) F(9) 2.899(6) . 8_556 no
F(9) F(9) 2.912(7) . 2 no
F(9) C(13) 3.260(6) . 8_556 no
F(9) C(12) 3.477(7) . 8_556 no
F(12) C(23) 2.919(7) . 5_557 no
F(12) F(17) 2.940(5) . 5_557 no
F(12) C(24) 3.077(8) . 5_557 no
F(12) F(18) 3.217(6) . 5_557 no
F(12) F(15) 3.430(6) . 4 no
F(13) F(15) 2.933(5) . 4 no
F(13) O(1) 3.372(6) . 4 no
F(13) F(17) 3.406(6) . 5_557 no
F(14) F(17) 2.717(5) . 15_546 no
F(14) F(18) 3.251(6) . 15_546 no
F(14) O(1) 3.395(5) . 4 no
F(15) C(18) 3.358(7) . 11_544 no
F(15) F(18) 3.454(6) . 15_546 no
F(15) C(17) 3.581(8) . 11_544 no
F(18) F(20) 3.200(5) . 16_446 no
F(18) C(19) 3.516(7) . 16_446 no
O(1) C(18) 3.205(8) . 11_544 no
O(1) C(19) 3.224(7) . 11_544 no

loop_
_geom_torsion_atom_site_label_1
_geom_torsion_atom_site_label_2
_geom_torsion_atom_site_label_3
_geom_torsion_atom_site_label_4
_geom_torsion_site_symmetry_1
_geom_torsion_site_symmetry_2
_geom_torsion_site_symmetry_3
_geom_torsion_site_symmetry_4
_geom_torsion
_geom_torsion_publ_flag
Re(1) P(1) C(1) C(2) . . . . -38.9(4) no
Re(1) P(1) C(3) C(4) . . . . 23.3(6) no
Re(1) P(1) C(3) C(8) . . . . -159.9(4) no
Re(1) P(1) C(9) C(10) . . . . -78.3(5) no
Re(1) P(1) C(9) C(14) . . . . 107.0(5) no
Re(1) P(2) C(2) C(1) . . . . -42.8(4) no
Re(1) P(2) C(15) C(16) . . . . 167.6(4) no
Re(1) P(2) C(15) C(20) . . . . -18.8(6) no
Re(1) P(2) C(21) C(22) . . . . -102.3(5) no
Re(1) P(2) C(21) C(26) . . . . 76.4(5) no
Cl(1) Re(1) P(1) C(1) . . . . 85.3(2) no
Cl(1) Re(1) P(1) C(3) . . . . -161.2(2) no
Cl(1) Re(1) P(1) C(9) . . . . -38.2(2) no
Cl(1) Re(1) P(2) C(2) . . . . -64.1(2) no
Cl(1) Re(1) P(2) C(15) . . . . 178.4(2) no
Cl(1) Re(1) P(2) C(21) . . . . 56.9(2) no
Cl(2) Re(1) P(1) C(1) . . . . 172.5(2) no
Cl(2) Re(1) P(1) C(3) . . . . -74.0(2) no
Cl(2) Re(1) P(1) C(9) . . . . 49.1(2) no
Cl(2) Re(1) P(2) C(2) . . . . -70.5(3) no
Cl(2) Re(1) P(2) C(15) . . . . 172.0(3) no
Cl(2) Re(1) P(2) C(21) . . . . 50.5(3) no
Cl(3) Re(1) P(1) C(1) . . . . 76.7(3) no
Cl(3) Re(1) P(1) C(3) . . . . -169.8(3) no
Cl(3) Re(1) P(1) C(9) . . . . -46.7(3) no
Cl(3) Re(1) P(2) C(2) . . . . -153.9(2) no
Cl(3) Re(1) P(2) C(15) . . . . 88.6(2) no
Cl(3) Re(1) P(2) C(21) . . . . -32.9(2) no
P(1) Re(1) P(2) C(2) . . . . 15.3(2) no
P(1) Re(1) P(2) C(15) . . . . -102.2(2) no
P(1) Re(1) P(2) C(21) . . . . 136.3(2) no
P(1) C(1) C(2) P(2) . . . . 55.8(5) no
P(1) C(3) C(4) F(1) . . . . 1.2(8) no
P(1) C(3) C(4) C(5) . . . . 179.9(5) no
P(1) C(3) C(8) F(5) . . . . -1.4(7) no
P(1) C(3) C(8) C(7) . . . . 178.6(5) no
P(1) C(9) C(10) F(6) . . . . 2.8(7) no
P(1) C(9) C(10) C(11) . . . . -175.0(4) no
P(1) C(9) C(14) F(10) . . . . -3.4(8) no
P(1) C(9) C(14) C(13) . . . . 174.5(4) no
P(2) Re(1) P(1) C(1) . . . . 8.6(2) no
P(2) Re(1) P(1) C(3) . . . . 122.1(2) no
P(2) Re(1) P(1) C(9) . . . . -114.8(2) no
P(2) C(15) C(16) F(11) . . . . -0.1(9) no
P(2) C(15) C(16) C(17) . . . . 178.6(6) no
P(2) C(15) C(20) F(15) . . . . 0.9(8) no
P(2) C(15) C(20) C(19) . . . . -177.0(5) no
P(2) C(21) C(22) F(16) . . . . -3.8(8) no
P(2) C(21) C(22) C(23) . . . . 177.3(4) no
P(2) C(21) C(26) F(20) . . . . 4.3(7) no
P(2) C(21) C(26) C(25) . . . . -177.5(5) no
F(1) C(4) C(3) C(8) . . . . -175.7(5) no
F(1) C(4) C(5) F(2) . . . . -1.0(9) no
F(1) C(4) C(5) C(6) . . . . 178.9(6) no
F(2) C(5) C(4) C(3) . . . . -179.8(6) no
F(2) C(5) C(6) F(3) . . . . -0.2(10) no
F(2) C(5) C(6) C(7) . . . . 177.7(6) no
F(3) C(6) C(5) C(4) . . . . 179.8(6) no
F(3) C(6) C(7) F(4) . . . . 0.5(10) no
F(3) C(6) C(7) C(8) . . . . 178.9(6) no
F(4) C(7) C(6) C(5) . . . . -177.5(6) no
F(4) C(7) C(8) F(5) . . . . 1.0(8) no
F(4) C(7) C(8) C(3) . . . . -179.1(5) no
F(5) C(8) C(3) C(4) . . . . 175.7(5) no
F(5) C(8) C(7) C(6) . . . . -177.5(5) no
F(6) C(10) C(9) C(14) . . . . 178.0(5) no
F(6) C(10) C(11) F(7) . . . . -0.2(8) no
F(6) C(10) C(11) C(12) . . . . -178.8(5) no
F(7) C(11) C(10) C(9) . . . . 177.7(5) no
F(7) C(11) C(12) F(8) . . . . 1.5(8) no
F(7) C(11) C(12) C(13) . . . . -176.7(5) no
F(8) C(12) C(11) C(10) . . . . -179.9(5) no
F(8) C(12) C(13) F(9) . . . . -1.1(9) no
F(8) C(12) C(13) C(14) . . . . 179.7(5) no
F(9) C(13) C(12) C(11) . . . . 177.0(5) no
F(9) C(13) C(14) F(10) . . . . 0.2(8) no
F(9) C(13) C(14) C(9) . . . . -177.8(5) no
F(10) C(14) C(9) C(10) . . . . -178.3(5) no
F(10) C(14) C(13) C(12) . . . . 179.3(5) no
F(11) C(16) C(15) C(20) . . . . -174.2(6) no
F(11) C(16) C(17) F(12) . . . . -0.5(10) no
F(11) C(16) C(17) C(18) . . . . 175.1(6) no
F(12) C(17) C(16) C(15) . . . . -179.2(6) no
F(12) C(17) C(18) F(13) . . . . -2.0(10) no
F(12) C(17) C(18) C(19) . . . . 176.8(6) no
F(13) C(18) C(17) C(16) . . . . -177.5(7) no
F(13) C(18) C(19) F(14) . . . . -0.6(9) no
F(13) C(18) C(19) C(20) . . . . 178.8(6) no
F(14) C(19) C(18) C(17) . . . . -179.4(6) no
F(14) C(19) C(20) F(15) . . . . 2.5(8) no
F(14) C(19) C(20) C(15) . . . . -179.5(5) no
F(15) C(20) C(15) C(16) . . . . 174.7(5) no
F(15) C(20) C(19) C(18) . . . . -176.9(6) no
F(16) C(22) C(21) C(26) . . . . 177.4(5) no
F(16) C(22) C(23) F(17) . . . . -0.2(8) no
F(16) C(22) C(23) C(24) . . . . -178.6(6) no
F(17) C(23) C(22) C(21) . . . . 178.7(5) no
F(17) C(23) C(24) F(18) . . . . 0.2(10) no
F(17) C(23) C(24) C(25) . . . . -177.3(6) no
F(18) C(24) C(23) C(22) . . . . 178.5(5) no
F(18) C(24) C(25) F(19) . . . . 0.6(10) no
F(18) C(24) C(25) C(26) . . . . -178.5(6) no
F(19) C(25) C(24) C(23) . . . . 178.1(6) no
F(19) C(25) C(26) F(20) . . . . -1.0(9) no
F(19) C(25) C(26) C(21) . . . . -179.3(6) no
F(20) C(26) C(21) C(22) . . . . -176.9(5) no
F(20) C(26) C(25) C(24) . . . . 178.1(6) no
O(1) Re(1) P(1) C(1) . . . . -84.2(2) no
O(1) Re(1) P(1) C(3) . . . . 29.3(2) no
O(1) Re(1) P(1) C(9) . . . . 152.4(3) no
O(1) Re(1) P(2) C(2) . . . . 101.6(2) no
O(1) Re(1) P(2) C(15) . . . . -15.9(3) no
O(1) Re(1) P(2) C(21) . . . . -137.4(3) no
C(1) P(1) C(3) C(4) . . . . 137.6(5) no
C(1) P(1) C(3) C(8) . . . . -45.6(5) no
C(1) P(1) C(9) C(10) . . . . 161.3(4) no
C(1) P(1) C(9) C(14) . . . . -13.4(6) no
C(1) C(2) P(2) C(15) . . . . 87.2(4) no
C(1) C(2) P(2) C(21) . . . . -167.2(3) no
C(2) P(2) C(15) C(16) . . . . 49.5(6) no
C(2) P(2) C(15) C(20) . . . . -136.9(5) no
C(2) P(2) C(21) C(22) . . . . 15.9(6) no
C(2) P(2) C(21) C(26) . . . . -165.4(4) no
C(2) C(1) P(1) C(3) . . . . -164.5(4) no
C(2) C(1) P(1) C(9) . . . . 90.7(4) no
C(3) P(1) C(9) C(10) . . . . 54.4(5) no
C(3) P(1) C(9) C(14) . . . . -120.3(5) no
C(3) C(4) C(5) C(6) . . . . 0.1(10) no
C(3) C(8) C(7) C(6) . . . . 2.4(9) no
C(4) C(3) P(1) C(9) . . . . -109.3(5) no
C(4) C(3) C(8) C(7) . . . . -4.3(8) no
C(4) C(5) C(6) C(7) . . . . -2.2(10) no
C(5) C(4) C(3) C(8) . . . . 3.0(9) no
C(5) C(6) C(7) C(8) . . . . 1.0(10) no
C(8) C(3) P(1) C(9) . . . . 67.5(5) no
C(9) C(10) C(11) C(12) . . . . -1.0(9) no
C(9) C(14) C(13) C(12) . . . . 1.3(9) no
C(10) C(9) C(14) C(13) . . . . -0.4(8) no
C(10) C(11) C(12) C(13) . . . . 1.9(9) no
C(11) C(10) C(9) C(14) . . . . 0.2(8) no
C(11) C(12) C(13) C(14) . . . . -2.1(9) no
C(15) P(2) C(21) C(22) . . . . 124.2(5) no
C(15) P(2) C(21) C(26) . . . . -57.1(5) no
C(15) C(16) C(17) C(18) . . . . -3.7(11) no
C(15) C(20) C(19) C(18) . . . . 1.1(9) no
C(16) C(15) P(2) C(21) . . . . -63.9(5) no
C(16) C(15) C(20) C(19) . . . . -3.2(8) no
C(16) C(17) C(18) C(19) . . . . 1.3(11) no
C(17) C(16) C(15) C(20) . . . . 4.5(9) no
C(17) C(18) C(19) C(20) . . . . -0.0(10) no
C(20) C(15) P(2) C(21) . . . . 109.7(5) no
C(21) C(22) C(23) C(24) . . . . 0.3(9) no
C(21) C(26) C(25) C(24) . . . . -0.2(10) no
C(22) C(21) C(26) C(25) . . . . 1.4(9) no
C(22) C(23) C(24) C(25) . . . . 1.0(10) no
C(23) C(22) C(21) C(26) . . . . -1.5(8) no
C(23) C(24) C(25) C(26) . . . . -1.0(11) no
